data_1520985
loop_
_publ_author_name
'Claves, D.'
'Ksari-Habiles, Y.'
'Chouteau, G.'
'Touzain, P.'

_publ_section_title
;
 Crystal chemistry of europium fullerides
;
_journal_name_full 'Solid State Communications'
_journal_page_first 431
_journal_page_last 435
_journal_volume 106
_journal_year 1998
_chemical_formula_sum 'C60 Eu6'
_chemical_name_systematic 'Eu6 C60'
_space_group_IT_number 204
_symmetry_space_group_name_Hall '-I 2 2 3'
_symmetry_space_group_name_H-M 'I m -3'
_cell_angle_alpha 90
_cell_angle_beta 90
_cell_angle_gamma 90
_cell_formula_units_Z 2
_cell_length_a 10.97
_cell_length_b 10.97
_cell_length_c 10.97
_cell_volume 1320.140
_citation_journal_id_ASTM SSCOA4
_cod_data_source_file Claves_SSCOA4_1998_251.cif
_cod_data_source_block C60Eu6
_cod_original_cell_volume 1320.14
_cod_database_code 1520985

loop_
_symmetry_equiv_pos_as_xyz
x,y,z
-x,-y,z
x,-y,-z
-x,y,-z
z,x,y
-z,-x,y
z,-x,-y
-z,x,-y
y,z,x
y,-z,-x
-y,z,-x
-y,-z,x
-x,-y,-z
x,y,-z
-x,y,z
x,-y,z
-z,-x,-y
z,x,-y
-z,x,y
z,-x,y
-y,-z,-x
-y,z,x
y,-z,x
y,z,-x
x+1/2,y+1/2,z+1/2
-x+1/2,-y+1/2,z+1/2
x+1/2,-y+1/2,-z+1/2
-x+1/2,y+1/2,-z+1/2
z+1/2,x+1/2,y+1/2
-z+1/2,-x+1/2,y+1/2
z+1/2,-x+1/2,-y+1/2
-z+1/2,x+1/2,-y+1/2
y+1/2,z+1/2,x+1/2
y+1/2,-z+1/2,-x+1/2
-y+1/2,z+1/2,-x+1/2
-y+1/2,-z+1/2,x+1/2
-x+1/2,-y+1/2,-z+1/2
x+1/2,y+1/2,-z+1/2
-x+1/2,y+1/2,z+1/2
x+1/2,-y+1/2,z+1/2
-z+1/2,-x+1/2,-y+1/2
z+1/2,x+1/2,-y+1/2
-z+1/2,x+1/2,y+1/2
z+1/2,-x+1/2,y+1/2
-y+1/2,-z+1/2,-x+1/2
-y+1/2,z+1/2,x+1/2
y+1/2,-z+1/2,x+1/2
y+1/2,z+1/2,-x+1/2

loop_
_atom_site_label
_atom_site_type_symbol
_atom_site_fract_x
_atom_site_fract_y
_atom_site_fract_z
_atom_site_occupancy
_atom_site_U_iso_or_equiv
C1 C 0.0654 0 0.3174 1 0.0
C3 C 0.0654 0.2116 0.2366 1 0.0
Eu1 Eu 0.2796 0 0.5 1 0.0
C2 C 0.1308 0.1058 0.277 1 0.0
